data_1553200
loop_
_publ_author_name
'Acharya, A.'
'Eickhoff, J. A.'
'Chen, K.'
'Catalano, V. J.'
'Jeffrey, C. S.'

_publ_section_title
;
 Access to bicyclic hydroxamate macrocycles via intramolecular aza-(4 + 3)
 cyloaddition reactions of aza-oxyallylic cation intermediates
;
_journal_issue 3
_journal_name_full 'Organic Chemistry Frontiers'
_journal_page_first 330
_journal_paper_doi 10.1039/C5QO00315F
_journal_volume 3
_journal_year 2016
_chemical_formula_moiety 'C15 H21 N O4'
_chemical_formula_sum 'C15 H21 N O4'
_chemical_formula_weight 279.32
_chemical_name_common 12
_chemical_name_systematic
; 
12-Acetyl-2,2-Dimethyl-5.14-dioxa-4-azabicyclo[9.2.1]tetradeca-1(13),11-dien-3-one 
;
_space_group_crystal_system monoclinic
_space_group_IT_number 14
_space_group_name_Hall '-P 2ybc'
_space_group_name_H-M_alt 'P 1 21/c 1'
_atom_sites_solution_hydrogens mixed
_atom_sites_solution_primary direct
_audit_creation_date 2013-12-16
_audit_creation_method
; 
Olex2 1.2 
(compiled 2013.12.10 svn.r2850 for OlexSys, GUI svn.r4736) 
;
_audit_update_record
;
2015-10-06 deposited with the CCDC.
2015-12-28 downloaded from the CCDC.
;
_cell_angle_alpha 90
_cell_angle_beta 99.0774(5)
_cell_angle_gamma 90
_cell_formula_units_Z 8
_cell_length_a 17.0197(5)
_cell_length_b 16.2710(5)
_cell_length_c 10.1414(3)
_cell_measurement_reflns_used 8941
_cell_measurement_temperature 100(2)
_cell_measurement_theta_max 27.61
_cell_measurement_theta_min 2.39
_cell_volume 2773.26(14)
_computing_cell_refinement 'Bruker SAINT'
_computing_data_collection 'Bruker APEX2'
_computing_data_reduction 'Bruker SAINT'
_computing_molecular_graphics 'Olex2 (Dolomanov et al., 2009)'
_computing_publication_material 'Olex2 (Dolomanov et al., 2009)'
_computing_structure_refinement 'ShelXL (Sheldrick, 2008)'
_computing_structure_solution 'ShelXS (Sheldrick, 2008)'
_diffrn_ambient_temperature 100
_diffrn_measured_fraction_theta_full 0.999
_diffrn_measured_fraction_theta_max 0.999
_diffrn_measurement_device_type 'Bruker APEX-II CCD'
_diffrn_measurement_method '\f and \w scans'
_diffrn_radiation_type MoK\a
_diffrn_radiation_wavelength 0.71073
_diffrn_reflns_av_R_equivalents 0.0413
_diffrn_reflns_av_unetI/netI 0.0226
_diffrn_reflns_Laue_measured_fraction_full 0.999
_diffrn_reflns_Laue_measured_fraction_max 0.999
_diffrn_reflns_limit_h_max 20
_diffrn_reflns_limit_h_min -19
_diffrn_reflns_limit_k_max 19
_diffrn_reflns_limit_k_min -19
_diffrn_reflns_limit_l_max 12
_diffrn_reflns_limit_l_min -12
_diffrn_reflns_number 41363
_diffrn_reflns_point_group_measured_fraction_full 0.999
_diffrn_reflns_point_group_measured_fraction_max 0.999
_diffrn_reflns_theta_full 25.242
_diffrn_reflns_theta_max 25.498
_diffrn_reflns_theta_min 1.742
_diffrn_standards_number 0
_exptl_absorpt_coefficient_mu 0.097
_exptl_absorpt_correction_T_max 0.7456
_exptl_absorpt_correction_T_min 0.7038
_exptl_absorpt_correction_type multi-scan
_exptl_absorpt_process_details
'SADABS-2012/1 (Bruker,2012) was used for absorption correction. wR2(int) was 0.0573 before and 0.0533 after correction.'
_exptl_crystal_colour clear
_exptl_crystal_colour_lustre clear
_exptl_crystal_density_diffrn 1.338
_exptl_crystal_description Block
_exptl_crystal_F_000 1200
_exptl_crystal_recrystallization_method 'Re-crystallisation from solvent: '
_exptl_crystal_size_max 0.256
_exptl_crystal_size_mid 0.2
_exptl_crystal_size_min 0.155
_refine_diff_density_max 0.299
_refine_diff_density_min -0.203
_refine_diff_density_rms 0.043
_refine_ls_extinction_method none
_refine_ls_goodness_of_fit_ref 1.000
_refine_ls_hydrogen_treatment mixed
_refine_ls_matrix_type full
_refine_ls_number_parameters 375
_refine_ls_number_reflns 5170
_refine_ls_number_restraints 0
_refine_ls_restrained_S_all 1.000
_refine_ls_R_factor_all 0.0470
_refine_ls_R_factor_gt 0.0362
_refine_ls_shift/su_max 0.062
_refine_ls_shift/su_mean 0.005
_refine_ls_structure_factor_coef Fsqd
_refine_ls_weighting_details 'w=1/[\s^2^(Fo^2^)+(0.0987P)^2^] where P=(Fo^2^+2Fc^2^)/3'
_refine_ls_weighting_scheme calc
_refine_ls_wR_factor_gt 0.1193
_refine_ls_wR_factor_ref 0.1275
_reflns_Friedel_coverage 0.000
_reflns_number_gt 4309
_reflns_number_total 5170
_reflns_threshold_expression 'I > 2\s(I)'
_cod_data_source_file c5qo00315f2.cif
_cod_data_source_block aa005_0ma
_cod_depositor_comments
;

2022-03-18
Z value and formula fixed to values more according to usual
chemical conventions.                 miguel
;
_cod_original_formula_sum 'C30 H42 N2 O8'
_cod_original_formula_weight 558.65
_cod_original_formula_moiety '2(C15 H21 N O4)'
_cod_original_formula_units_Z 4
_cod_database_code 1553200
_shelxl_version_number 2013-4
_shelx_space_group_comment
; 
The symmetry employed for this shelxl refinement is uniquely defined 
by the following loop, which should always be used as a source of 
symmetry information in preference to the above space-group names. 
They are only intended as comments. 
;
_shelx_estimated_absorpt_t_max 0.985
_shelx_estimated_absorpt_t_min 0.976
_olex2_refinement_description
; 
1. Fixed Uiso 
 At 1.2 times of: 
  All C(H) groups, All C(H,H) groups 
 At 1.5 times of: 
  All C(H,H,H) groups 
2.a Secondary CH2 refined with riding coordinates: 
 C7(H7a,H7b), C8(H8a,H8b), C9(H9a,H9b), C10(H10a,H10b), C11(H11a,H11b), 
 C22(H22a,H22b), C23(H23a,H23b), C24(H24a,H24b), C25(H25a,H25b), C26(H26a,H26b) 
2.b Aromatic/amide H refined with riding coordinates: 
 C4(H4), C19(H19) 
2.c Idealised Me refined as rotating group: 
 C12(H12a,H12b,H12c), C13(H13a,H13b,H13c), C15(H15a,H15b,H15c), C27(H27a,H27b, 
 H27c), C28(H28a,H28b,H28c), C30(H30a,H30b,H30c) 
;

loop_
_space_group_symop_operation_xyz
'x, y, z'
'-x, y+1/2, -z+1/2'
'-x, -y, -z'
'x, -y-1/2, z-1/2'

loop_
_atom_site_label
_atom_site_type_symbol
_atom_site_fract_x
_atom_site_fract_y
_atom_site_fract_z
_atom_site_U_iso_or_equiv
_atom_site_adp_type
_atom_site_occupancy
_atom_site_site_symmetry_order
_atom_site_calc_flag
_atom_site_refinement_flags_posn
H1 H 0.3866(9) 0.4909(10) 1.1165(16) 0.017(4) Uiso 1 1 d .
C1 C 0.38690(8) 0.52593(8) 0.93113(12) 0.0130(3) Uani 1 1 d .
C2 C 0.38006(8) 0.61823(8) 0.96568(12) 0.0136(3) Uani 1 1 d .
C3 C 0.29643(8) 0.62943(8) 0.99380(13) 0.0132(3) Uani 1 1 d .
C4 C 0.26314(8) 0.67207(8) 1.08450(13) 0.0141(3) Uani 1 1 d .
H4 H 0.2896 0.7091 1.1492 0.017 Uiso 1 1 calc R
C5 C 0.17978(8) 0.65097(8) 1.06503(13) 0.0147(3) Uani 1 1 d .
C6 C 0.16832(8) 0.59545(8) 0.96251(13) 0.0153(3) Uani 1 1 d .
C7 C 0.09892(8) 0.54736(9) 0.89603(14) 0.0199(3) Uani 1 1 d .
H7A H 0.0756 0.5765 0.8133 0.024 Uiso 1 1 calc R
H7B H 0.0581 0.5463 0.9556 0.024 Uiso 1 1 calc R
C8 C 0.11679(8) 0.45849(9) 0.85964(13) 0.0178(3) Uani 1 1 d .
H8A H 0.0684 0.4353 0.8053 0.021 Uiso 1 1 calc R
H8B H 0.1590 0.4595 0.8028 0.021 Uiso 1 1 calc R
C9 C 0.14312(8) 0.40024(9) 0.97735(14) 0.0186(3) Uani 1 1 d .
H9A H 0.1084 0.4102 1.0454 0.022 Uiso 1 1 calc R
H9B H 0.1333 0.3432 0.9450 0.022 Uiso 1 1 calc R
C10 C 0.22991(8) 0.40601(9) 1.04646(13) 0.0170(3) Uani 1 1 d .
H10A H 0.2416 0.4632 1.0767 0.020 Uiso 1 1 calc R
H10B H 0.2376 0.3700 1.1262 0.020 Uiso 1 1 calc R
C11 C 0.28750(8) 0.38059(9) 0.95334(13) 0.0162(3) Uani 1 1 d .
H11A H 0.2781 0.3221 0.9288 0.019 Uiso 1 1 calc R
H11B H 0.2762 0.4135 0.8704 0.019 Uiso 1 1 calc R
C12 C 0.39397(9) 0.67047(9) 0.84493(13) 0.0189(3) Uani 1 1 d .
H12A H 0.3558 0.6544 0.7665 0.028 Uiso 1 1 calc GR
H12B H 0.4482 0.6615 0.8270 0.028 Uiso 1 1 calc GR
H12C H 0.3867 0.7287 0.8645 0.028 Uiso 1 1 calc GR
C13 C 0.43955(8) 0.64357(9) 1.08871(13) 0.0171(3) Uani 1 1 d .
H13A H 0.4348 0.7027 1.1042 0.026 Uiso 1 1 calc GR
H13B H 0.4937 0.6310 1.0736 0.026 Uiso 1 1 calc GR
H13C H 0.4281 0.6132 1.1670 0.026 Uiso 1 1 calc GR
C14 C 0.11785(8) 0.68376(9) 1.13650(13) 0.0170(3) Uani 1 1 d .
C15 C 0.13944(9) 0.75503(9) 1.22910(15) 0.0221(3) Uani 1 1 d .
H15A H 0.1377 0.8060 1.1771 0.033 Uiso 1 1 calc GR
H15B H 0.1932 0.7470 1.2784 0.033 Uiso 1 1 calc GR
H15C H 0.1015 0.7586 1.2922 0.033 Uiso 1 1 calc GR
N1 N 0.38669(7) 0.47496(7) 1.03512(11) 0.0141(3) Uani 1 1 d .
O1 O 0.38727(6) 0.50153(6) 0.81682(9) 0.0181(2) Uani 1 1 d .
O2 O 0.37076(6) 0.39124(6) 1.01110(9) 0.0165(2) Uani 1 1 d .
O3 O 0.23839(5) 0.58352(6) 0.91567(9) 0.0145(2) Uani 1 1 d .
O4 O 0.04958(6) 0.65690(6) 1.11904(10) 0.0255(3) Uani 1 1 d .
H2 H 0.3865(9) 0.5050(10) 0.6195(16) 0.018(4) Uiso 1 1 d .
C16 C 0.38997(8) 0.47400(8) 0.43225(12) 0.0131(3) Uani 1 1 d .
C17 C 0.39265(8) 0.38129(8) 0.46774(12) 0.0134(3) Uani 1 1 d .
C18 C 0.31057(8) 0.36190(8) 0.49535(12) 0.0128(3) Uani 1 1 d .
C19 C 0.28067(8) 0.32225(8) 0.59290(13) 0.0138(3) Uani 1 1 d .
H19 H 0.3102 0.2940 0.6665 0.017 Uiso 1 1 calc R
C20 C 0.19524(8) 0.33083(8) 0.56447(13) 0.0138(3) Uani 1 1 d .
C21 C 0.17937(8) 0.37711(8) 0.45098(13) 0.0147(3) Uani 1 1 d .
C22 C 0.10774(8) 0.41585(9) 0.37095(14) 0.0205(3) Uani 1 1 d .
H22A H 0.0620 0.4092 0.4193 0.025 Uiso 1 1 calc R
H22B H 0.0950 0.3865 0.2847 0.025 Uiso 1 1 calc R
C23 C 0.11845(9) 0.50746(9) 0.34321(14) 0.0226(3) Uani 1 1 d .
H23A H 0.0696 0.5276 0.2862 0.027 Uiso 1 1 calc R
H23B H 0.1629 0.5135 0.2917 0.027 Uiso 1 1 calc R
C24 C 0.13530(9) 0.56273(10) 0.46740(15) 0.0248(4) Uani 1 1 d .
H24A H 0.1188 0.6194 0.4404 0.030 Uiso 1 1 calc R
H24B H 0.1011 0.5441 0.5320 0.030 Uiso 1 1 calc R
C25 C 0.22167(9) 0.56577(9) 0.54009(14) 0.0211(3) Uani 1 1 d .
H25A H 0.2236 0.5968 0.6246 0.025 Uiso 1 1 calc R
H25B H 0.2404 0.5092 0.5627 0.025 Uiso 1 1 calc R
C26 C 0.27662(9) 0.60618(9) 0.45542(14) 0.0199(3) Uani 1 1 d .
H26A H 0.2706 0.5779 0.3679 0.024 Uiso 1 1 calc R
H26B H 0.2597 0.6640 0.4388 0.024 Uiso 1 1 calc R
C27 C 0.41179(9) 0.33215(9) 0.34731(13) 0.0182(3) Uani 1 1 d .
H27A H 0.4114 0.2733 0.3675 0.027 Uiso 1 1 calc GR
H27B H 0.4645 0.3480 0.3285 0.027 Uiso 1 1 calc GR
H27C H 0.3717 0.3439 0.2691 0.027 Uiso 1 1 calc GR
C28 C 0.45320(8) 0.36102(9) 0.59180(13) 0.0168(3) Uani 1 1 d .
H28A H 0.4392 0.3907 0.6689 0.025 Uiso 1 1 calc GR
H28B H 0.5065 0.3776 0.5770 0.025 Uiso 1 1 calc GR
H28C H 0.4527 0.3018 0.6089 0.025 Uiso 1 1 calc GR
C29 C 0.14148(8) 0.29136(9) 0.64538(13) 0.0170(3) Uani 1 1 d .
C30 C 0.05267(9) 0.29473(11) 0.60279(15) 0.0280(4) Uani 1 1 d .
H30A H 0.0267 0.2599 0.6619 0.042 Uiso 1 1 calc GR
H30B H 0.0393 0.2749 0.5107 0.042 Uiso 1 1 calc GR
H30C H 0.0343 0.3515 0.6080 0.042 Uiso 1 1 calc GR
N2 N 0.38607(7) 0.52385(7) 0.53717(11) 0.0150(3) Uani 1 1 d .
O5 O 0.38600(6) 0.49979(6) 0.31787(9) 0.0181(2) Uani 1 1 d .
O6 O 0.36011(6) 0.60514(6) 0.51433(9) 0.0180(2) Uani 1 1 d .
O7 O 0.24868(5) 0.39542(6) 0.40612(9) 0.0146(2) Uani 1 1 d .
O8 O 0.16927(6) 0.25398(6) 0.74624(10) 0.0228(3) Uani 1 1 d .

loop_
_atom_site_aniso_label
_atom_site_aniso_U_11
_atom_site_aniso_U_22
_atom_site_aniso_U_33
_atom_site_aniso_U_23
_atom_site_aniso_U_13
_atom_site_aniso_U_12
C1 0.0069(7) 0.0184(7) 0.0137(6) -0.0005(5) 0.0013(5) -0.0002(5)
C2 0.0109(7) 0.0168(7) 0.0135(7) -0.0009(5) 0.0029(5) -0.0016(5)
C3 0.0113(7) 0.0138(7) 0.0137(6) 0.0012(5) -0.0005(5) -0.0027(5)
C4 0.0120(7) 0.0151(7) 0.0156(7) -0.0004(5) 0.0038(5) -0.0017(5)
C5 0.0141(7) 0.0143(7) 0.0161(7) 0.0031(5) 0.0035(5) 0.0010(5)
C6 0.0103(7) 0.0154(7) 0.0203(7) 0.0029(5) 0.0024(5) 0.0012(5)
C7 0.0118(7) 0.0196(8) 0.0274(7) -0.0022(6) 0.0001(6) -0.0014(6)
C8 0.0121(7) 0.0199(8) 0.0203(7) -0.0027(6) -0.0006(5) -0.0033(6)
C9 0.0163(8) 0.0195(8) 0.0205(7) -0.0009(6) 0.0043(6) -0.0032(6)
C10 0.0168(8) 0.0176(7) 0.0165(7) 0.0019(5) 0.0028(6) -0.0018(6)
C11 0.0155(8) 0.0162(7) 0.0167(7) -0.0001(5) 0.0018(6) -0.0015(6)
C12 0.0196(8) 0.0213(8) 0.0169(7) 0.0019(5) 0.0064(6) -0.0032(6)
C13 0.0108(7) 0.0220(8) 0.0180(7) -0.0034(6) 0.0012(5) -0.0021(6)
C14 0.0152(8) 0.0174(7) 0.0196(7) 0.0052(5) 0.0061(6) 0.0031(6)
C15 0.0198(8) 0.0215(8) 0.0270(8) -0.0014(6) 0.0100(6) 0.0017(6)
N1 0.0159(6) 0.0153(6) 0.0111(6) -0.0017(4) 0.0019(4) -0.0006(5)
O1 0.0217(6) 0.0208(5) 0.0124(5) -0.0013(4) 0.0046(4) 0.0011(4)
O2 0.0163(5) 0.0142(5) 0.0185(5) 0.0000(4) 0.0011(4) 0.0015(4)
O3 0.0098(5) 0.0165(5) 0.0171(5) -0.0030(4) 0.0016(4) -0.0007(4)
O4 0.0146(6) 0.0288(6) 0.0345(6) -0.0043(5) 0.0080(5) -0.0015(4)
C16 0.0079(7) 0.0182(7) 0.0134(6) -0.0006(5) 0.0018(5) -0.0027(5)
C17 0.0122(7) 0.0157(7) 0.0121(6) 0.0001(5) 0.0013(5) 0.0007(5)
C18 0.0104(7) 0.0135(7) 0.0139(6) -0.0013(5) 0.0000(5) 0.0016(5)
C19 0.0143(7) 0.0136(7) 0.0132(6) 0.0000(5) 0.0016(5) 0.0007(5)
C20 0.0122(7) 0.0138(7) 0.0154(7) -0.0029(5) 0.0024(5) -0.0001(5)
C21 0.0117(7) 0.0146(7) 0.0179(7) -0.0037(5) 0.0032(5) -0.0017(5)
C22 0.0127(8) 0.0269(8) 0.0207(7) 0.0025(6) -0.0011(6) 0.0019(6)
C23 0.0157(8) 0.0263(8) 0.0241(7) 0.0050(6) -0.0020(6) 0.0041(6)
C24 0.0192(8) 0.0248(8) 0.0307(8) 0.0018(6) 0.0044(6) 0.0073(6)
C25 0.0215(8) 0.0219(8) 0.0202(7) -0.0030(6) 0.0044(6) 0.0037(6)
C26 0.0211(8) 0.0161(7) 0.0218(7) 0.0016(6) 0.0015(6) 0.0027(6)
C27 0.0172(8) 0.0210(8) 0.0176(7) -0.0021(5) 0.0065(6) 0.0022(6)
C28 0.0111(7) 0.0215(7) 0.0173(7) 0.0010(5) 0.0007(5) 0.0012(6)
C29 0.0177(8) 0.0156(7) 0.0187(7) -0.0040(6) 0.0060(6) -0.0015(6)
C30 0.0169(8) 0.0369(10) 0.0314(8) 0.0030(7) 0.0079(7) -0.0053(7)
N2 0.0184(7) 0.0154(6) 0.0111(6) 0.0018(4) 0.0025(5) 0.0004(5)
O5 0.0223(6) 0.0202(5) 0.0120(5) 0.0023(4) 0.0037(4) -0.0034(4)
O6 0.0207(6) 0.0129(5) 0.0197(5) -0.0004(4) 0.0013(4) -0.0004(4)
O7 0.0100(5) 0.0190(5) 0.0143(5) 0.0034(4) 0.0003(4) 0.0013(4)
O8 0.0238(6) 0.0244(6) 0.0209(5) 0.0026(4) 0.0061(4) -0.0036(4)

loop_
_atom_type_symbol
_atom_type_description
_atom_type_scat_dispersion_real
_atom_type_scat_dispersion_imag
_atom_type_scat_source
C C 0.0033 0.0016 'International Tables Vol C Tables 4.2.6.8 and 6.1.1.4'
H H 0.0000 0.0000 'International Tables Vol C Tables 4.2.6.8 and 6.1.1.4'
N N 0.0061 0.0033 'International Tables Vol C Tables 4.2.6.8 and 6.1.1.4'
O O 0.0106 0.0060 'International Tables Vol C Tables 4.2.6.8 and 6.1.1.4'

loop_
_geom_angle_atom_site_label_1
_geom_angle_atom_site_label_2
_geom_angle_atom_site_label_3
_geom_angle
N1 C1 C2 114.29(11)
O1 C1 C2 122.61(11)
O1 C1 N1 122.95(13)
C3 C2 C1 105.48(10)
C3 C2 C12 110.63(11)
C3 C2 C13 109.61(11)
C12 C2 C1 109.18(10)
C13 C2 C1 112.37(11)
C13 C2 C12 109.51(11)
C4 C3 C2 134.73(12)
C4 C3 O3 109.27(11)
O3 C3 C2 115.90(11)
C3 C4 H4 126.4
C3 C4 C5 107.14(12)
C5 C4 H4 126.4
C4 C5 C14 127.75(12)
C6 C5 C4 106.29(11)
C6 C5 C14 125.93(13)
C5 C6 C7 134.44(13)
O3 C6 C5 109.30(11)
O3 C6 C7 116.26(12)
C6 C7 H7A 108.4
C6 C7 H7B 108.4
C6 C7 C8 115.57(12)
H7A C7 H7B 107.4
C8 C7 H7A 108.4
C8 C7 H7B 108.4
C7 C8 H8A 108.3
C7 C8 H8B 108.3
H8A C8 H8B 107.4
C9 C8 C7 116.07(11)
C9 C8 H8A 108.3
C9 C8 H8B 108.3
C8 C9 H9A 108.0
C8 C9 H9B 108.0
H9A C9 H9B 107.2
C10 C9 C8 117.34(11)
C10 C9 H9A 108.0
C10 C9 H9B 108.0
C9 C10 H10A 109.3
C9 C10 H10B 109.3
H10A C10 H10B 108.0
C11 C10 C9 111.57(11)
C11 C10 H10A 109.3
C11 C10 H10B 109.3
C10 C11 H11A 108.9
C10 C11 H11B 108.9
H11A C11 H11B 107.7
O2 C11 C10 113.53(11)
O2 C11 H11A 108.9
O2 C11 H11B 108.9
C2 C12 H12A 109.5
C2 C12 H12B 109.5
C2 C12 H12C 109.5
H12A C12 H12B 109.5
H12A C12 H12C 109.5
H12B C12 H12C 109.5
C2 C13 H13A 109.5
C2 C13 H13B 109.5
C2 C13 H13C 109.5
H13A C13 H13B 109.5
H13A C13 H13C 109.5
H13B C13 H13C 109.5
C5 C14 C15 117.71(12)
O4 C14 C5 122.38(13)
O4 C14 C15 119.85(13)
C14 C15 H15A 109.5
C14 C15 H15B 109.5
C14 C15 H15C 109.5
H15A C15 H15B 109.5
H15A C15 H15C 109.5
H15B C15 H15C 109.5
C1 N1 H1 124.4(10)
C1 N1 O2 119.21(11)
O2 N1 H1 115.2(10)
N1 O2 C11 109.55(9)
C6 O3 C3 107.93(10)
N2 C16 C17 113.93(11)
O5 C16 C17 123.26(11)
O5 C16 N2 122.62(13)
C18 C17 C16 104.70(10)
C18 C17 C27 111.04(11)
C18 C17 C28 109.09(11)
C27 C17 C16 108.90(10)
C28 C17 C16 113.06(11)
C28 C17 C27 109.95(11)
C19 C18 C17 135.12(12)
C19 C18 O7 109.36(12)
O7 C18 C17 115.40(11)
C18 C19 H19 126.5
C18 C19 C20 107.00(12)
C20 C19 H19 126.5
C19 C20 C29 122.84(12)
C21 C20 C19 106.29(12)
C21 C20 C29 130.80(13)
C20 C21 C22 136.59(13)
O7 C21 C20 109.59(12)
O7 C21 C22 113.69(11)
C21 C22 H22A 108.9
C21 C22 H22B 108.9
C21 C22 C23 113.56(12)
H22A C22 H22B 107.7
C23 C22 H22A 108.9
C23 C22 H22B 108.9
C22 C23 H23A 108.4
C22 C23 H23B 108.4
C22 C23 C24 115.51(12)
H23A C23 H23B 107.5
C24 C23 H23A 108.4
C24 C23 H23B 108.4
C23 C24 H24A 108.1
C23 C24 H24B 108.1
H24A C24 H24B 107.3
C25 C24 C23 116.88(12)
C25 C24 H24A 108.1
C25 C24 H24B 108.1
C24 C25 H25A 109.3
C24 C25 H25B 109.3
H25A C25 H25B 107.9
C26 C25 C24 111.78(12)
C26 C25 H25A 109.3
C26 C25 H25B 109.3
C25 C26 H26A 108.7
C25 C26 H26B 108.7
H26A C26 H26B 107.6
O6 C26 C25 114.40(11)
O6 C26 H26A 108.7
O6 C26 H26B 108.7
C17 C27 H27A 109.5
C17 C27 H27B 109.5
C17 C27 H27C 109.5
H27A C27 H27B 109.5
H27A C27 H27C 109.5
H27B C27 H27C 109.5
C17 C28 H28A 109.5
C17 C28 H28B 109.5
C17 C28 H28C 109.5
H28A C28 H28B 109.5
H28A C28 H28C 109.5
H28B C28 H28C 109.5
C20 C29 C30 120.60(12)
O8 C29 C20 119.54(13)
O8 C29 C30 119.84(13)
C29 C30 H30A 109.5
C29 C30 H30B 109.5
C29 C30 H30C 109.5
H30A C30 H30B 109.5
H30A C30 H30C 109.5
H30B C30 H30C 109.5
C16 N2 H2 122.7(10)
C16 N2 O6 119.38(11)
O6 N2 H2 115.9(10)
N2 O6 C26 109.96(10)
C21 O7 C18 107.73(10)

loop_
_geom_bond_atom_site_label_1
_geom_bond_atom_site_label_2
_geom_bond_distance
C1 C2 1.5508(19)
C1 N1 1.3421(17)
C1 O1 1.2263(15)
C2 C3 1.5062(18)
C2 C12 1.5393(18)
C2 C13 1.5341(18)
C3 C4 1.3463(18)
C3 O3 1.3837(16)
C4 H4 0.9500
C4 C5 1.4426(19)
C5 C6 1.3680(19)
C5 C14 1.4704(19)
C6 C7 1.4868(19)
C6 O3 1.3655(16)
C7 H7A 0.9900
C7 H7B 0.9900
C7 C8 1.5345(19)
C8 H8A 0.9900
C8 H8B 0.9900
C8 C9 1.5348(19)
C9 H9A 0.9900
C9 H9B 0.9900
C9 C10 1.5347(19)
C10 H10A 0.9900
C10 H10B 0.9900
C10 C11 1.5218(19)
C11 H11A 0.9900
C11 H11B 0.9900
C11 O2 1.4557(16)
C12 H12A 0.9800
C12 H12B 0.9800
C12 H12C 0.9800
C13 H13A 0.9800
C13 H13B 0.9800
C13 H13C 0.9800
C14 C15 1.501(2)
C14 O4 1.2277(17)
C15 H15A 0.9800
C15 H15B 0.9800
C15 H15C 0.9800
N1 H1 0.865(15)
N1 O2 1.4028(15)
C16 C17 1.5499(19)
C16 N2 1.3478(17)
C16 O5 1.2253(15)
C17 C18 1.5009(18)
C17 C27 1.5371(18)
C17 C28 1.5313(18)
C18 C19 1.3465(18)
C18 O7 1.3875(15)
C19 H19 0.9500
C19 C20 1.4438(19)
C20 C21 1.3663(19)
C20 C29 1.4695(19)
C21 C22 1.4933(18)
C21 O7 1.3626(16)
C22 H22A 0.9900
C22 H22B 0.9900
C22 C23 1.533(2)
C23 H23A 0.9900
C23 H23B 0.9900
C23 C24 1.537(2)
C24 H24A 0.9900
C24 H24B 0.9900
C24 C25 1.538(2)
C25 H25A 0.9900
C25 H25B 0.9900
C25 C26 1.516(2)
C26 H26A 0.9900
C26 H26B 0.9900
C26 O6 1.4520(17)
C27 H27A 0.9800
C27 H27B 0.9800
C27 H27C 0.9800
C28 H28A 0.9800
C28 H28B 0.9800
C28 H28C 0.9800
C29 C30 1.506(2)
C29 O8 1.2195(17)
C30 H30A 0.9800
C30 H30B 0.9800
C30 H30C 0.9800
N2 H2 0.888(16)
N2 O6 1.4022(15)

loop_
_geom_hbond_atom_site_label_D
_geom_hbond_atom_site_label_H
_geom_hbond_atom_site_label_A
_geom_hbond_distance_DH
_geom_hbond_distance_HA
_geom_hbond_distance_DA
_geom_hbond_angle_DHA
N2 H2 O1 0.888(16) 2.000(16) 2.8561(14) 161.4(14)

loop_
_geom_torsion_atom_site_label_1
_geom_torsion_atom_site_label_2
_geom_torsion_atom_site_label_3
_geom_torsion_atom_site_label_4
_geom_torsion
C1 C2 C3 C4 139.45(15)
C1 C2 C3 O3 -36.54(14)
C1 N1 O2 C11 -69.89(14)
C2 C1 N1 O2 162.72(11)
C2 C3 C4 C5 -174.97(14)
C2 C3 O3 C6 174.53(11)
C3 C4 C5 C6 0.46(15)
C3 C4 C5 C14 -177.64(13)
C4 C3 O3 C6 -2.45(14)
C4 C5 C6 C7 177.35(15)
C4 C5 C6 O3 -1.98(14)
C4 C5 C14 C15 8.4(2)
C4 C5 C14 O4 -174.28(13)
C5 C6 C7 C8 -139.94(15)
C5 C6 O3 C3 2.75(14)
C6 C5 C14 C15 -169.32(13)
C6 C5 C14 O4 8.0(2)
C6 C7 C8 C9 65.89(17)
C7 C6 O3 C3 -176.71(11)
C7 C8 C9 C10 -78.69(16)
C8 C9 C10 C11 -65.24(16)
C9 C10 C11 O2 175.43(11)
C10 C11 O2 N1 -63.93(13)
C12 C2 C3 C4 -102.60(17)
C12 C2 C3 O3 81.41(14)
C13 C2 C3 C4 18.3(2)
C13 C2 C3 O3 -157.73(11)
C14 C5 C6 C7 -4.5(2)
C14 C5 C6 O3 176.16(12)
N1 C1 C2 C3 -69.78(14)
N1 C1 C2 C12 171.31(11)
N1 C1 C2 C13 49.60(15)
O1 C1 C2 C3 105.74(14)
O1 C1 C2 C12 -13.17(18)
O1 C1 C2 C13 -134.88(13)
O1 C1 N1 O2 -12.78(19)
O3 C3 C4 C5 1.21(15)
O3 C6 C7 C8 39.35(17)
C16 C17 C18 C19 -131.99(16)
C16 C17 C18 O7 43.45(14)
C16 N2 O6 C26 67.12(14)
C17 C16 N2 O6 -161.31(11)
C17 C18 C19 C20 175.67(14)
C17 C18 O7 C21 -175.60(11)
C18 C19 C20 C21 -1.04(15)
C18 C19 C20 C29 176.39(12)
C19 C18 O7 C21 0.99(14)
C19 C20 C21 C22 -173.68(15)
C19 C20 C21 O7 1.67(14)
C19 C20 C29 C30 -173.32(13)
C19 C20 C29 O8 5.0(2)
C20 C21 C22 C23 127.86(17)
C20 C21 O7 C18 -1.67(14)
C21 C20 C29 C30 3.4(2)
C21 C20 C29 O8 -178.26(13)
C21 C22 C23 C24 -60.99(17)
C22 C21 O7 C18 174.84(11)
C22 C23 C24 C25 81.49(17)
C23 C24 C25 C26 66.81(16)
C24 C25 C26 O6 -175.40(11)
C25 C26 O6 N2 59.28(14)
C27 C17 C18 C19 110.64(17)
C27 C17 C18 O7 -73.93(14)
C28 C17 C18 C19 -10.7(2)
C28 C17 C18 O7 164.74(11)
C29 C20 C21 C22 9.2(3)
C29 C20 C21 O7 -175.48(13)
N2 C16 C17 C18 71.06(13)
N2 C16 C17 C27 -170.11(11)
N2 C16 C17 C28 -47.57(15)
O5 C16 C17 C18 -103.99(14)
O5 C16 C17 C27 14.84(18)
O5 C16 C17 C28 137.38(13)
O5 C16 N2 O6 13.77(19)
O7 C18 C19 C20 0.04(14)
O7 C21 C22 C23 -47.36(16)
